data_7229709
loop_
_publ_author_name
'Yu, Shan-Shan'
'Liu, Shao-Xian'
'Zhu, Yi-Xiao'
'Duan, Hai-Bao'
'Zhang, H.'

_publ_section_title
;
 Relaxor-like and switchable dielectric behavior in a rare
 noncentrosymmetric 3D iodoargentate hybrid
;
_journal_issue 89
_journal_name_full 'RSC Advances'
_journal_page_first 56153
_journal_paper_doi 10.1039/C7RA11033B
_journal_volume 7
_journal_year 2017
_chemical_formula_sum 'C6 H24 Ag2 Cd I4 N6'
_chemical_formula_weight 1016.05
_space_group_crystal_system hexagonal
_space_group_IT_number 182
_space_group_name_Hall 'P 6c 2c'
_space_group_name_H-M_alt 'P 63 2 2'
_symmetry_space_group_name_Hall 'P 6c 2c'
_symmetry_space_group_name_H-M 'P 63 2 2'
_atom_sites_solution_hydrogens mixed
_audit_creation_method SHELXL-2014/7
_audit_update_record
;
2017-07-02 deposited with the CCDC.
2017-11-08 downloaded from the CCDC.
;
_cell_angle_alpha 90
_cell_angle_beta 90
_cell_angle_gamma 120
_cell_formula_units_Z 2
_cell_length_a 9.2512(12)
_cell_length_b 9.2512(12)
_cell_length_c 14.504(5)
_cell_measurement_reflns_used 6580
_cell_measurement_temperature 293(2)
_cell_measurement_theta_max 25.9755
_cell_measurement_theta_min 2.5523
_cell_volume 1075.0(4)
_computing_structure_refinement 'SHELXL-2014/7 (Sheldrick, 2014)'
_diffrn_ambient_temperature 293(2)
_diffrn_measured_fraction_theta_full 0.995
_diffrn_measured_fraction_theta_max 0.928
_diffrn_measurement_device_type 'Xcalibur, Sapphire3, Gemini ultra'
_diffrn_radiation_type MoK\a
_diffrn_radiation_wavelength 0.71073
_diffrn_reflns_av_R_equivalents 0.0625
_diffrn_reflns_av_unetI/netI 0.0333
_diffrn_reflns_Laue_measured_fraction_full 0.995
_diffrn_reflns_Laue_measured_fraction_max 0.928
_diffrn_reflns_limit_h_max 12
_diffrn_reflns_limit_h_min -11
_diffrn_reflns_limit_k_max 12
_diffrn_reflns_limit_k_min -13
_diffrn_reflns_limit_l_max 16
_diffrn_reflns_limit_l_min -18
_diffrn_reflns_number 6875
_diffrn_reflns_point_group_measured_fraction_full 0.997
_diffrn_reflns_point_group_measured_fraction_max 0.932
_diffrn_reflns_theta_full 25.242
_diffrn_reflns_theta_max 30.347
_diffrn_reflns_theta_min 2.542
_exptl_absorpt_coefficient_mu 8.525
_exptl_crystal_colour white
_exptl_crystal_density_diffrn 3.139
_exptl_crystal_description block
_exptl_crystal_F_000 912
_refine_diff_density_max 2.246
_refine_diff_density_min -2.588
_refine_diff_density_rms 0.413
_refine_ls_abs_structure_details
;
 Refined as an inversion twin.
;
_refine_ls_abs_structure_Flack 0.00(13)
_refine_ls_extinction_coef 0.195(11)
_refine_ls_extinction_expression Fc^*^=kFc[1+0.001xFc^2^\l^3^/sin(2\q)]^-1/4^
_refine_ls_extinction_method 'SHELXL-2014/7 (Sheldrick 2014'
_refine_ls_goodness_of_fit_ref 1.228
_refine_ls_hydrogen_treatment refU
_refine_ls_matrix_type full
_refine_ls_number_parameters 37
_refine_ls_number_reflns 1002
_refine_ls_number_restraints 0
_refine_ls_restrained_S_all 1.228
_refine_ls_R_factor_all 0.0483
_refine_ls_R_factor_gt 0.0468
_refine_ls_shift/su_max 0.000
_refine_ls_shift/su_mean 0.000
_refine_ls_structure_factor_coef Fsqd
_refine_ls_weighting_details 'w=1/[\s^2^(Fo^2^)+(0.0613P)^2^+1.1706P] where P=(Fo^2^+2Fc^2^)/3'
_refine_ls_weighting_scheme calc
_refine_ls_wR_factor_gt 0.1050
_refine_ls_wR_factor_ref 0.1064
_reflns_Friedel_coverage 0.553
_reflns_Friedel_fraction_full 1.000
_reflns_Friedel_fraction_max 0.938
_reflns_number_gt 946
_reflns_number_total 1002
_reflns_threshold_expression 'I > 2\s(I)'
_cod_data_source_file c7ra11033b2.cif
_cod_data_source_block 1
_cod_original_cell_volume 1075.0(5)
_cod_database_code 7229709
_shelx_shelxl_version_number 2014/7
_shelx_space_group_comment
;
The symmetry employed for this shelxl refinement is uniquely defined
by the following loop, which should always be used as a source of
symmetry information in preference to the above space-group names.
They are only intended as comments.
;

loop_
_space_group_symop_operation_xyz
'x, y, z'
'x-y, x, z+1/2'
'-y, x-y, z'
'-x, -y, z+1/2'
'-x+y, -x, z'
'y, -x+y, z+1/2'
'-y, -x, -z+1/2'
'x-y, -y, -z'
'x, x-y, -z+1/2'
'y, x, -z'
'-x+y, y, -z+1/2'
'-x, -x+y, -z'

loop_
_atom_site_label
_atom_site_type_symbol
_atom_site_fract_x
_atom_site_fract_y
_atom_site_fract_z
_atom_site_U_iso_or_equiv
_atom_site_adp_type
_atom_site_occupancy
_atom_site_site_symmetry_order
_atom_site_calc_flag
_atom_site_refinement_flags_posn
_atom_site_refinement_flags_adp
_atom_site_refinement_flags_occupancy
C1 C 0.3802(10) 0.2595(9) 0.2222(6) 0.0352(18) Uani 1 1 d . . .
H1B H 0.3849 0.3436 0.2641 0.05(3) Uiso 1 1 calc R . .
H1C H 0.4792 0.3118 0.1838 0.12(7) Uiso 1 1 calc R . .
N1 N 0.2319(8) 0.1987(7) 0.1637(5) 0.0337(14) Uani 1 1 d . . .
H1A H 0.2445 0.1510 0.1125 0.04(2) Uiso 1 1 d R . .
H1D H 0.2167 0.2838 0.1467 0.07(4) Uiso 1 1 d R . .
I1 I 0.0000 0.41376(7) 0.0000 0.0354(4) Uani 1 2 d S T P
I2 I 0.3333 0.6667 0.2500 0.0320(4) Uani 1 6 d S T P
Ag1 Ag 0.3333 0.6667 0.05085(10) 0.0486(4) Uani 1 3 d S T P
Cd1 Cd 0.0000 0.0000 0.2500 0.0266(4) Uani 1 6 d S T P

loop_
_atom_site_aniso_label
_atom_site_aniso_U_11
_atom_site_aniso_U_22
_atom_site_aniso_U_33
_atom_site_aniso_U_23
_atom_site_aniso_U_13
_atom_site_aniso_U_12
C1 0.018(3) 0.021(3) 0.059(5) 0.000(3) 0.010(3) 0.005(3)
N1 0.023(3) 0.027(3) 0.051(4) 0.013(3) 0.005(3) 0.012(2)
I1 0.0231(4) 0.0359(4) 0.0430(5) -0.00166(17) -0.0033(3) 0.0115(2)
I2 0.0313(5) 0.0313(5) 0.0334(7) 0.000 0.000 0.0156(2)
Ag1 0.0442(5) 0.0442(5) 0.0573(8) 0.000 0.000 0.0221(3)
Cd1 0.0170(4) 0.0170(4) 0.0459(7) 0.000 0.000 0.0085(2)

loop_
_atom_type_symbol
_atom_type_description
_atom_type_scat_dispersion_real
_atom_type_scat_dispersion_imag
_atom_type_scat_source
C C 0.0033 0.0016 'International Tables Vol C Tables 4.2.6.8 and 6.1.1.4'
H H 0.0000 0.0000 'International Tables Vol C Tables 4.2.6.8 and 6.1.1.4'
Ag Ag -0.8971 1.1015 'International Tables Vol C Tables 4.2.6.8 and 6.1.1.4'
Cd Cd -0.8075 1.2024 'International Tables Vol C Tables 4.2.6.8 and 6.1.1.4'
I I -0.4742 1.8119 'International Tables Vol C Tables 4.2.6.8 and 6.1.1.4'
N N 0.0061 0.0033 'International Tables Vol C Tables 4.2.6.8 and 6.1.1.4'

loop_
_geom_angle_atom_site_label_1
_geom_angle_atom_site_label_2
_geom_angle_atom_site_label_3
_geom_angle
_geom_angle_site_symmetry_1
_geom_angle_site_symmetry_3
N1 C1 C1 112.3(5) . 9
N1 C1 H1B 109.1 . .
C1 C1 H1B 109.1 9 .
N1 C1 H1C 109.1 . .
C1 C1 H1C 109.1 9 .
H1B C1 H1C 107.9 . .
C1 N1 Cd1 107.6(5) . .
C1 N1 H1A 109.9 . .
Cd1 N1 H1A 110.1 . .
C1 N1 H1D 110.4 . .
Cd1 N1 H1D 110.3 . .
H1A N1 H1D 108.5 . .
Ag1 I1 Ag1 147.87(3) . 8_565
Ag1 I2 Ag1 180.0 . 7_665
I1 Ag1 I1 113.69(2) 5_565 .
I1 Ag1 I1 113.69(2) 5_565 3_665
I1 Ag1 I1 113.69(2) . 3_665
I1 Ag1 I2 104.82(3) 5_565 .
I1 Ag1 I2 104.82(3) . .
I1 Ag1 I2 104.82(3) 3_665 .
N1 Cd1 N1 95.5(3) 9 5
N1 Cd1 N1 94.6(2) 9 11
N1 Cd1 N1 167.1(3) 5 11
N1 Cd1 N1 167.1(3) 9 3
N1 Cd1 N1 94.6(2) 5 3
N1 Cd1 N1 76.6(3) 11 3
N1 Cd1 N1 94.6(2) 9 7
N1 Cd1 N1 76.6(3) 5 7
N1 Cd1 N1 94.6(2) 11 7
N1 Cd1 N1 95.5(3) 3 7
N1 Cd1 N1 76.6(3) 9 .
N1 Cd1 N1 94.6(2) 5 .
N1 Cd1 N1 95.5(3) 11 .
N1 Cd1 N1 94.6(2) 3 .
N1 Cd1 N1 167.1(3) 7 .

loop_
_geom_bond_atom_site_label_1
_geom_bond_atom_site_label_2
_geom_bond_distance
_geom_bond_site_symmetry_2
C1 N1 1.466(11) .
C1 C1 1.516(16) 9
C1 H1B 0.9700 .
C1 H1C 0.9700 .
N1 Cd1 2.367(6) .
N1 H1A 0.8999 .
N1 H1D 0.9000 .
I1 Ag1 2.8831(6) .
I1 Ag1 2.8831(5) 8_565
I2 Ag1 2.8885(18) .
I2 Ag1 2.8886(18) 7_665
Ag1 I1 2.8831(6) 5_565
Ag1 I1 2.8831(6) 3_665
Cd1 N1 2.367(6) 9
Cd1 N1 2.367(6) 5
Cd1 N1 2.367(6) 11
Cd1 N1 2.367(6) 3
Cd1 N1 2.367(6) 7

loop_
_geom_torsion_atom_site_label_1
_geom_torsion_atom_site_label_2
_geom_torsion_atom_site_label_3
_geom_torsion_atom_site_label_4
_geom_torsion
_geom_torsion_site_symmetry_1
C1 C1 N1 Cd1 40.6(8) 9
